data_2001548
loop_
_publ_author_name
'Ianelli, S.'
'Nardelli, M.'
'Belletti, D.'
'Jamart-Gr\'egoire, B.'
'Zouaoui, A.'
'Caub\`ere, P.'

_publ_section_title
;
 Synthesis and structure of new families of potential antitumor or
 antiviral agents. II.
 1-(<i>p</i>-Toluenesulfonyloxy)-3,4:7,8-dibenzotricyclo[3.3.2.0^2,6^]decane
;
_journal_issue 7
_journal_name_full 'Acta Crystallographica Section C'
_journal_page_first 1384
_journal_page_last 1388
_journal_paper_doi 10.1107/S0108270192012782
_journal_volume 49
_journal_year 1993
_chemical_formula_sum 'C25 H22 O3 S'
_chemical_formula_weight 402.51
_chemical_name_systematic
;
1-(p-Toluenesulfonyl)-3,4:7,8-dibenzotricyclo[3.3.2.0^2,6^]decane
;
_space_group_IT_number 9
_symmetry_cell_setting monoclinic
_symmetry_space_group_name_Hall 'C -2yc'
_symmetry_space_group_name_H-M 'C 1 c 1'
_cell_angle_alpha 90
_cell_angle_beta 96.34(2)
_cell_angle_gamma 90
_cell_formula_units_Z 4
_cell_length_a 14.434(6)
_cell_length_b 9.637(2)
_cell_length_c 14.398(7)
_cell_measurement_reflns_used 29
_cell_measurement_temperature 293(2)
_cell_measurement_theta_max 39.38
_cell_measurement_theta_min 20.08
_cell_volume 1990.5(13)
_computing_cell_refinement 'LQPARM (Nardelli & Mangia, 1984)'
_computing_molecular_graphics 'ORTEP (Johnson, 1965)'
_computing_publication_material 'PARST (Nardelli, 1983a)'
_computing_structure_refinement 'SHELXL92 (Sheldrick, 1992)'
_computing_structure_solution 'SHELXS86 (Sheldrick, 1986)'
_diffrn_ambient_temperature 293(2)
_diffrn_measurement_device 'Siemens-AED diffractometer'
_diffrn_measurement_method '\q-2\q scan'
_diffrn_radiation_monochromator Ni-filter
_diffrn_radiation_source 'standard Cu anode'
_diffrn_radiation_type CuK\=\a
_diffrn_radiation_wavelength 1.54178
_diffrn_reflns_av_R_equivalents 0.0986
_diffrn_reflns_av_sigmaI/netI 0.0942
_diffrn_reflns_limit_h_max 17
_diffrn_reflns_limit_h_min -10
_diffrn_reflns_limit_k_max 11
_diffrn_reflns_limit_k_min 0
_diffrn_reflns_limit_l_max 17
_diffrn_reflns_limit_l_min -17
_diffrn_reflns_number 3676
_diffrn_reflns_reduction_process
;
 Standard. Lp correction.
;
_diffrn_reflns_theta_max 70.20
_diffrn_reflns_theta_min 5.53
_diffrn_standards_decay_% 'within statistical fluctuation'
_diffrn_standards_interval_count 50
_diffrn_standards_number 1
_exptl_absorpt_coefficient_mu 1.592
_exptl_absorpt_correction_type none
_exptl_crystal_colour colorless
_exptl_crystal_density_diffrn 1.343
_exptl_crystal_description
;
small prisms
;
_exptl_crystal_F_000 848
_exptl_crystal_size_max 0.39
_exptl_crystal_size_mid 0.28
_exptl_crystal_size_min 0.23
_refine_diff_density_max 0.437
_refine_diff_density_min -0.368
_refine_ls_abs_structure_Flack -0.01(4)
_refine_ls_extinction_coef 0.0015(2)
_refine_ls_extinction_method ' F~c~^*^ = kF~c~[1+0.001xF~c~^2^l^3^/sin(2\q)]^-1/4^'
_refine_ls_goodness_of_fit_all 0.864
_refine_ls_goodness_of_fit_obs 1.098
_refine_ls_matrix_type full
_refine_ls_number_parameters 266
_refine_ls_number_reflns 2516
_refine_ls_number_restraints 0
_refine_ls_restrained_S_all 1.083
_refine_ls_restrained_S_obs 1.098
_refine_ls_R_factor_all 0.1048
_refine_ls_R_factor_obs 0.0655
_refine_ls_shift/esd_max 0.002
_refine_ls_shift/esd_mean 0.000
_refine_ls_weighting_scheme
;calc w = 1/[s^2^(F~o~^2^)+(0.0676P)^2^+0.0000P]
where P = (F~o~^2^+2F~c~^2^)/3
;
_refine_ls_wR_factor_all 0.1849
_refine_ls_wR_factor_obs 0.1394
_reflns_number_observed 1423
_reflns_number_total 2534
_reflns_observed_criterion I>2\s(I)
_cod_data_source_file al1032.cif
_cod_data_source_block ZA4
_cod_original_cell_volume 1991.0(10)
_cod_original_sg_symbol_H-M 'C c '
_cod_original_formula_sum 'C25 H22 O3 S1'
_cod_database_code 2001548

loop_
_symmetry_equiv_pos_as_xyz
'x, y, z'
'x, -y, z+1/2'
'x+1/2, y+1/2, z'
'x+1/2, -y+1/2, z+1/2'

loop_
_atom_site_aniso_label
_atom_site_aniso_U_11
_atom_site_aniso_U_22
_atom_site_aniso_U_33
_atom_site_aniso_U_12
_atom_site_aniso_U_13
_atom_site_aniso_U_23
S .0461(8) .0847(13) .0460(7) -.0013(9) -.0122(6) -.0026(10)
O1 .067(3) .106(4) .062(3) .031(3) -.016(2) -.006(3)
O2 .058(3) .084(3) .064(3) -.018(3) -.011(2) -.012(3)
O3 .042(2) .067(2) .061(2) .009(2) -.0133(17) .002(2)
C1A .033(3) .078(5) .052(3) -.005(3) -.009(3) -.003(3)
C2A .049(4) .088(5) .053(4) -.004(3) -.017(3) -.004(4)
C3A .044(4) .093(6) .085(5) -.003(4) -.028(4) -.004(4)
C4A .048(4) .100(6) .084(5) -.003(5) -.004(4) -.005(4)
C5A .058(4) .101(6) .065(4) -.005(4) -.008(3) -.003(4)
C6A .043(3) .071(4) .051(3) -.002(3) -.001(3) -.004(3)
C7A .052(4) .082(5) .049(3) -.010(3) -.013(3) -.003(3)
C8A .048(4) .059(4) .050(3) .003(3) -.014(3) -.004(3)
C9A .057(4) .077(5) .063(4) .002(3) -.006(3) -.005(4)
C1B .042(3) .069(4) .046(3) .004(3) -.020(3) -.005(3)
C2B .056(4) .082(5) .064(4) -.004(3) -.020(3) -.013(4)
C3B .056(4) .115(7) .054(4) -.010(4) -.023(3) -.020(5)
C4B .055(4) .123(7) .058(4) .014(5) -.021(3) -.001(5)
C5B .053(4) .093(5) .060(4) .012(4) -.014(3) .010(4)
C6B .042(3) .065(4) .051(3) .006(3) -.015(3) -.000(3)
C7B .043(3) .063(4) .054(3) -.009(3) -.014(3) -.003(3)
C8B .039(3) .057(4) .047(3) -.004(3) -.009(2) -.005(3)
C9B .058(4) .078(5) .056(4) .009(3) -.010(3) .006(4)
C1C .041(3) .056(4) .050(3) .001(3) -.007(3) .000(3)
C2C .051(4) .065(5) .073(4) -.003(3) -.014(3) .010(4)
C3C .046(4) .074(5) .081(4) -.005(4) -.020(3) -.010(4)
C4C .051(4) .082(5) .057(4) .011(3) -.012(3) .003(4)
C5C .054(4) .087(5) .083(5) .015(4) -.005(4) .020(4)
C6C .060(4) .071(5) .073(4) -.004(4) -.009(4) -.010(4)
C7C .046(4) .132(7) .085(5) .030(5) -.023(4) .013(5)

loop_
_atom_site_label
_atom_site_fract_x
_atom_site_fract_y
_atom_site_fract_z
_atom_site_U_iso_or_equiv
_atom_site_thermal_displace_type
_atom_site_calc_flag
_atom_site_calc_attached_atom
_atom_site_type_symbol
S .61999 .2391(2) .18490 .0602(6) Uani . . S
O1 .6392(4) .1339(5) .2558(4) .0801(19) Uani . . O
O2 .6641(4) .3699(5) .1970(4) .0700(16) Uani . . O
O3 .6461(3) .1635(4) .0956(3) .0580(13) Uani . . O
C1A .7767(4) .2496(7) .0129(4) .056(2) Uani . . C
C2A .8465(5) .2736(7) .0883(4) .065(2) Uani . . C
C3A .9383(5) .2745(8) .0683(6) .076(3) Uani . . C
C4A .9636(6) .2582(8) -.0193(6) .078(3) Uani . . C
C5A .8939(6) .2333(8) -.0953(5) .076(3) Uani . . C
C6A .8015(5) .2278(7) -.0747(5) .055(2) Uani . . C
C7A .7135(5) .2041(8) -.1424(4) .062(2) Uani . . C
C8A .6482(5) .1412(7) -.0742(4) .054(2) Uani . . C
C9A .6757(5) .3469(7) -.1772(5) .066(3) Uani . . C
C1B .5441(4) .1707(7) -.0981(4) .054(2) Uani . . C
C2B .4751(5) .0875(8) -.1476(5) .069(3) Uani . . C
C3B .3858(6) .1438(9) -.1607(5) .077(3) Uani . . C
C4B .3647(6) .2664(9) -.1313(5) .081(3) Uani . . C
C5B .4348(5) .3533(8) -.0815(5) .070(3) Uani . . C
C6B .5234(5) .2971(7) -.0667(4) .054(2) Uani . . C
C7B .6132(5) .3656(6) -.0199(5) .055(2) Uani . . C
C8B .6722(4) .2377(6) .0109(4) .0488(17) Uani . . C
C9B .6598(5) .4413(7) -.0959(4) .065(3) Uani . . C
C1C .4977(5) .2599(7) .1614(4) .050(2) Uani . . C
C2C .4457(5) .1424(8) .1366(5) .065(3) Uani . . C
C3C .3485(5) .1597(8) .1155(5) .069(2) Uani . . C
C4C .3085(5) .2837(8) .1199(5) .065(3) Uani . . C
C5C .3609(5) .4000(8) .1470(5) .076(3) Uani . . C
C6C .4588(5) .3843(8) .1676(5) .069(3) Uani . . C
C7C .2041(6) .2983(9) .0931(6) .090(3) Uani . . C
H2A .8315(5) .2881(7) .1480(4) .076(7) Uiso . C2A H
H3A .9845(5) .2867(8) .1169(6) .076(7) Uiso . C3A H
H4A 1.0254(6) .2634(8) -.0293(6) .076(7) Uiso . C4A H
H5A .9089(6) .2212(8) -.1552(5) .076(7) Uiso . C5A H
H7A .7238(5) .1417(8) -.1931(4) .040(8) Uiso . C7A H
H8A .6613(5) .0443(7) -.0600(4) .040(8) Uiso . C8A H
H9A1 .6174(5) .3344(7) -.2167(5) .093(12) Uiso . C9A H
H9A2 .7198(5) .3901(7) -.2143(5) .093(12) Uiso . C9A H
H2B .4884(5) .0010(8) -.1699(5) .076(7) Uiso . C2B H
H3B .3390(6) .0915(9) -.1919(5) .076(7) Uiso . C3B H
H4B .3043(6) .2979(9) -.1424(5) .076(7) Uiso . C4B H
H5B .4214(5) .4406(8) -.0610(5) .076(7) Uiso . C5B H
H7B .6021(5) .4254(6) .0319(5) .040(8) Uiso . C7B H
H9B1 .7192(5) .4784(7) -.0689(4) .093(12) Uiso . C9B H
H9B2 .6209(5) .5188(7) -.1190(4) .093(12) Uiso . C9B H
H2C .4733(5) .0566(8) .1340(5) .076(7) Uiso . C2C H
H3C .3120(5) .0837(8) .0984(5) .076(7) Uiso . C3C H
H5C .3331(5) .4852(8) .1516(5) .076(7) Uiso . C5C H
H6C .4954(5) .4601(8) .1852(5) .076(7) Uiso . C6C H
H7C1 .1797(12) .369(6) .132(4) .22(4) Uiso . C7C H
H7C2 .1923(7) .325(9) .0279(16) .22(4) Uiso . C7C H
H7C3 .1738(9) .211(3) .103(6) .22(4) Uiso . C7C H

loop_
_atom_type_symbol
_atom_type_description
_atom_type_scat_dispersion_real
_atom_type_scat_dispersion_imag
_atom_type_scat_source
S Sulphur .319 .557 'IntTabIV Table 2.2A 2.3.1'
O Oxygen .047 .032 'IntTabIV  Table 2.2A 2.3.1'
C Carbon .017 .009 'IntTabIV  Table 2.2A 2.3.1'
H Hydrogen .000 .000 'IntTabIV  Table 2.2C      '

loop_
_geom_angle_atom_site_label_1
_geom_angle_atom_site_label_2
_geom_angle_atom_site_label_3
_geom_angle
_geom_angle_publ_flag
O3 S C1C 102.8(3) yes
O2 S C1C 110.3(3) yes
O2 S O3 111.8(3) yes
O1 S C1C 108.9(3) yes
O1 S O3 102.1(3) yes
O1 S O2 119.4(3) yes
S O3 C8B 123.7(3) yes
C6A C1A C8B 109.5(5) yes
C2A C1A C8B 130.6(5) yes
C2A C1A C6A 119.8(6) yes
C1A C2A H2A 121.4(8) no
C1A C2A C3A 117.2(6) yes
C3A C2A H2A 121.4(8) no
C2A C3A H3A 118.2(9) no
C2A C3A C4A 123.6(7) yes
C4A C3A H3A 118.2(9) no
C3A C4A H4A 120.2(9) no
C3A C4A C5A 119.5(8) yes
C5A C4A H4A 120.3(9) no
C4A C5A H5A 122.0(10) no
C4A C5A C6A 116.9(7) yes
C6A C5A H5A 122.0(10) no
C1A C6A C5A 123.0(6) yes
C5A C6A C7A 127.9(6) yes
C1A C6A C7A 109.1(6) yes
C6A C7A H7A 112.8(8) no
C6A C7A C9A 108.2(6) yes
C6A C7A C8A 100.0(5) yes
C9A C7A H7A 112.8(7) no
C8A C7A H7A 112.8(8) no
C8A C7A C9A 109.6(6) yes
C7A C8A H8A 113.0(7) no
C7A C8A C8B 99.6(5) yes
C7A C8A C1B 115.7(5) yes
C8B C8A H8A 113.0(6) no
C1B C8A H8A 113.0(7) no
C1B C8A C8B 101.2(5) yes
C7A C9A H9A2 109.4(8) no
C7A C9A H9A1 109.4(7) no
C7A C9A C9B 111.2(5) yes
H9A1 C9A H9A2 108.0(9) no
C9B C9A H9A2 109.4(7) no
C9B C9A H9A1 109.4(8) no
C8A C1B C6B 110.0(6) yes
C8A C1B C2B 128.9(6) yes
C2B C1B C6B 121.0(6) yes
C1B C2B H2B 122.0(9) no
C1B C2B C3B 116.0(7) yes
C3B C2B H2B 122.0(9) no
C2B C3B H3B 118.0(10) no
C2B C3B C4B 123.8(8) yes
C4B C3B H3B 118.0(10) no
C3B C4B H4B 120.0(10) no
C3B C4B C5B 120.8(8) yes
C5B C4B H4B 120.0(10) no
C4B C5B H5B 122.1(9) no
C4B C5B C6B 115.8(7) yes
C6B C5B H5B 122.1(9) no
C1B C6B C5B 122.6(6) yes
C5B C6B C7B 128.2(6) yes
C1B C6B C7B 109.1(6) yes
C6B C7B H7B 112.9(7) no
C6B C7B C9B 107.8(5) yes
C6B C7B C8B 101.3(5) yes
C9B C7B H7B 112.9(7) no
C8B C7B H7B 112.9(7) no
C8B C7B C9B 108.4(5) yes
C8A C8B C7B 100.7(5) yes
C1A C8B C7B 117.8(5) yes
C1A C8B C8A 101.3(5) yes
O3 C8B C7B 115.9(5) yes
O3 C8B C8A 107.7(5) yes
O3 C8B C1A 111.2(5) yes
C9A C9B C7B 112.3(5) yes
C7B C9B H9B2 109.1(7) no
C7B C9B H9B1 109.1(7) no
C9A C9B H9B2 109.1(7) no
C9A C9B H9B1 109.1(7) no
H9B1 C9B H9B2 107.9(9) no
S C1C C6C 120.5(6) yes
S C1C C2C 117.2(5) yes
C2C C1C C6C 122.3(7) yes
C1C C2C H2C 121.4(8) no
C1C C2C C3C 117.1(7) yes
C3C C2C H2C 121.4(9) no
C2C C3C H3C 119.3(9) no
C2C C3C C4C 121.4(7) yes
C4C C3C H3C 119.3(9) no
C3C C4C C7C 119.6(7) yes
C3C C4C C5C 120.9(7) yes
C5C C4C C7C 119.5(7) yes
C4C C5C H5C 120.9(9) no
C4C C5C C6C 118.3(7) yes
C6C C5C H5C 120.9(9) no
C1C C6C C5C 119.9(7) yes
C5C C6C H6C 120.0(9) no
C1C C6C H6C 120.0(9) no
C4C C7C H7C3 109.0(10) no
C4C C7C H7C2 109.0(10) no
C4C C7C H7C1 109(2) no
H7C2 C7C H7C3 109(2) no
H7C1 C7C H7C3 109(2) no
H7C1 C7C H7C2 109(3) no

loop_
_geom_bond_atom_site_label_1
_geom_bond_atom_site_label_2
_geom_bond_distance
_geom_bond_publ_flag
S O1 1.444(5) yes
S O2 1.414(5) yes
S O3 1.559(5) yes
S C1C 1.772(7) yes
O3 C8B 1.498(8) yes
C1A C2A 1.416(8) yes
C1A C6A 1.364(9) yes
C1A C8B 1.510(9) yes
C2A C3A 1.390(10) yes
C2A H2A .920(9) no
C3A C4A 1.360(10) yes
C3A H3A .920(10) no
C4A C5A 1.420(10) yes
C4A H4A .920(10) no
C5A C6A 1.400(10) yes
C5A H5A .920(10) no
C6A C7A 1.531(9) yes
C7A C8A 1.560(10) yes
C7A C9A 1.540(10) yes
C7A H7A .970(10) no
C8A C1B 1.531(9) yes
C8A C8B 1.546(8) yes
C8A H8A .970(9) no
C9A C9B 1.520(10) yes
C9A H9A1 .970(10) no
C9A H9A2 .970(10) no
C1B C2B 1.41 yes
C1B C6B 1.34 yes
C2B C3B 1.390(10) yes
C2B H2B .920(10) no
C3B C4B 1.300(10) yes
C3B H3B .920(10) no
C4B C5B 1.440(10) yes
C4B H4B .920(10) no
C5B C6B 1.380(10) yes
C5B H5B .920(10) no
C6B C7B 1.541(9) yes
C7B C8B 1.535(8) yes
C7B C9B 1.530(10) yes
C7B H7B .970(9) no
C9B H9B1 .970(10) no
C9B H9B2 .970(10) no
C1C C2C 1.380(10) yes
C1C C6C 1.330(10) yes
C2C C3C 1.410(10) yes
C2C H2C .920(10) no
C3C C4C 1.330(10) yes
C3C H3C .920(10) no
C4C C5C 1.380(10) yes
C4C C7C 1.520(10) yes
C5C C6C 1.420(10) yes
C5C H5C .920(10) no
C6C H6C .920(10) no
C7C H7C1 .97(5) no
C7C H7C2 .97(3) no
C7C H7C3 .97(2) no

loop_
_geom_contact_atom_site_label_1
_geom_contact_atom_site_label_2
_geom_contact_distance
S C8B 2.695(6)
S C2C 2.701(7)
S C6C 2.703(8)
O1 C1C 2.623(8)
O2 C8B 2.981(8)
O2 C1C 2.623(8)
O2 C6C 2.949(9)
O3 C7B 2.571(8)
O3 C1C 2.607(8)
C1A C4A 2.789(11)
C1A C7B 2.607(9)
C1A C9B 2.851(9)
C2A C5A 2.830(10)
C2A C8B 2.659(9)
C3A C6A 2.727(10)
C5A C7A 2.633(11)
C6A C9B 2.894(10)
C7A C1B 2.614(10)
C7A C7B 2.862(10)
C7A C9B 2.528(10)
C8A C9A 2.533(10)
C8A C2B 2.653(9)
C8A C9B 2.916(10)
C9A C1B 2.875(10)
C9A C6B 2.892(10)
C9A C7B 2.535(10)
C9A C8B 2.910(9)
C1B C4B 2.740(10)
C2B C5B 2.816(11)
C3B C6B 2.714(10)
C5B C7B 2.632(10)
C1C C4C 2.740(10)
C2C C5C 2.779(11)
C3C C6C 2.743(11)
C5C C7C 2.509(11)
